data_4335437
loop_
_publ_author_name
'Shijun Wu'
'Matthew J. Polinski'
'Thomas Malcherek'
'Ulrich Bismayer'
'Martina Klinkenberg'
'Giuseppe Modolo'
'Dirk Bosbach'
'Wulf Depmeier'
'Thomas E. Albrecht-Schmitt'
'Evgeny V. Alekseev'

_publ_section_title
;
 Novel Fundamental Building Blocks and Site Dependent Isomorphism in the
 First Actinide Borophosphates
;
_journal_name_full 'Inorganic Chemistry'
_journal_page_first 7881
_journal_page_last 7888
_journal_paper_doi 10.1021/ic400214x
_journal_volume 52
_journal_year 2013
_chemical_formula_moiety Ag0.74(NH4)3(UO2)2(B2P5O20H1.26)
_chemical_formula_sum 'Ag0.74 B2 H13.26 N3 O24 P5 U2'
_chemical_formula_weight 1171.776
_chemical_name_common 'Ammounium silver uranyl borophosphate arsenate'
_chemical_name_systematic
;
 ?
;
_space_group_IT_number 62
_symmetry_cell_setting orthorhombic
_symmetry_space_group_name_Hall '-P 2n 2ac'
_symmetry_space_group_name_H-M 'P c m n'
_atom_sites_solution_hydrogens none
_atom_sites_solution_primary direct
_atom_sites_solution_secondary difmap
_audit_creation_method SHELXL-97
_cell_angle_alpha 90.00(2)
_cell_angle_beta 90.00(3)
_cell_angle_gamma 90.00(2)
_cell_formula_units_Z 4
_cell_length_a 12.011(4)
_cell_length_b 12.166(3)
_cell_length_c 14.454(4)
_cell_measurement_reflns_used 2857
_cell_measurement_temperature 293(2)
_cell_measurement_theta_max 28.28
_cell_measurement_theta_min 2.19
_cell_volume 2112.1(11)
_computing_cell_refinement 'Nonius EvalCCD'
_computing_data_collection 'Nonium Collect'
_computing_data_reduction 'Nonius EvalCCD'
_computing_molecular_graphics 'SHELXL-97 (Sheldrick, 1997)'
_computing_publication_material 'SHELXL-97 (Sheldrick, 1997)'
_computing_structure_refinement 'SHELXL-97 (Sheldrick, 1997)'
_computing_structure_solution Sir92/WinGX
_diffrn_ambient_temperature 293(2)
_diffrn_measured_fraction_theta_full 1.000
_diffrn_measured_fraction_theta_max 1.001
_diffrn_radiation_monochromator graphite
_diffrn_radiation_source 'fine-focus sealed tube'
_diffrn_radiation_type MoK\a
_diffrn_radiation_wavelength 0.71073
_diffrn_reflns_av_R_equivalents 0.0587
_diffrn_reflns_av_sigmaI/netI 0.0209
_diffrn_reflns_limit_h_max 16
_diffrn_reflns_limit_h_min -16
_diffrn_reflns_limit_k_max 16
_diffrn_reflns_limit_k_min -16
_diffrn_reflns_limit_l_max 19
_diffrn_reflns_limit_l_min -19
_diffrn_reflns_number 57345
_diffrn_reflns_theta_full 28.28
_diffrn_reflns_theta_max 28.28
_diffrn_reflns_theta_min 2.19
_exptl_absorpt_coefficient_mu 16.482
_exptl_absorpt_correction_T_max 0.372
_exptl_absorpt_correction_T_min 0.022
_exptl_absorpt_correction_type multi-scan
_exptl_crystal_colour 'Pale yellow'
_exptl_crystal_density_diffrn 3.643
_exptl_crystal_description Prism
_exptl_crystal_F_000 2067
_exptl_crystal_size_max 0.78
_exptl_crystal_size_mid 0.21
_exptl_crystal_size_min 0.06
_refine_diff_density_max 10.287
_refine_diff_density_min -9.514
_refine_diff_density_rms 2.163
_refine_ls_extinction_method none
_refine_ls_goodness_of_fit_ref 1.121
_refine_ls_hydrogen_treatment none
_refine_ls_matrix_type full
_refine_ls_number_parameters 188
_refine_ls_number_reflns 2857
_refine_ls_number_restraints 1
_refine_ls_restrained_S_all 1.122
_refine_ls_R_factor_all 0.0511
_refine_ls_R_factor_gt 0.0390
_refine_ls_shift/su_max 0.001
_refine_ls_shift/su_mean 0.000
_refine_ls_structure_factor_coef Fsqd
_refine_ls_weighting_details 'calc w=1/[\s^2^(Fo^2^)+(0.0244P)^2^+50.4052P] where P=(Fo^2^+2Fc^2^)/3'
_refine_ls_weighting_scheme calc
_refine_ls_wR_factor_gt 0.0795
_refine_ls_wR_factor_ref 0.0834
_reflns_number_gt 2437
_reflns_number_total 2857
_reflns_threshold_expression >2sigma(I)
_cod_data_source_file ic400214x_si_002_2.cif
_cod_data_source_block AgNBPU-2
_cod_original_cell_volume 2112.0(11)
_cod_original_formula_sum 'Ag0.74 B2 N3 O24 P5 U2 H13.26'
_cod_database_code 4335437

loop_
_symmetry_equiv_pos_as_xyz
'x, y, z'
'-x+1/2, -y+1/2, z+1/2'
'x+1/2, -y, -z+1/2'
'-x, y+1/2, -z'
'-x, -y, -z'
'x-1/2, y-1/2, -z-1/2'
'-x-1/2, y, z-1/2'
'x, -y-1/2, z'

loop_
_atom_site_label
_atom_site_type_symbol
_atom_site_fract_x
_atom_site_fract_y
_atom_site_fract_z
_atom_site_U_iso_or_equiv
_atom_site_adp_type
_atom_site_occupancy
_atom_site_symmetry_multiplicity
_atom_site_calc_flag
_atom_site_refinement_flags
U1 U 0.86703(3) 0.2500 0.27109(2) 0.01218(7) Uani 1 2 d S
U2 U 0.92559(3) -0.2500 0.25959(2) 0.01283(7) Uani 1 2 d S
P1 P 0.97894(12) 0.01456(11) 0.14318(10) 0.0061(3) Uani 1 1 d .
P2 P 0.83911(12) -0.48745(12) 0.38868(11) 0.0094(3) Uani 1 1 d .
P3 P 0.6410(2) 0.2500 0.43103(15) 0.0157(5) Uani 1 2 d SD
B1 B 1.1472(5) -0.0363(5) 0.0141(4) 0.0071(12) Uani 1 1 d .
O1 O 0.7587(6) 0.2500 0.1896(5) 0.0241(16) Uani 1 2 d S
O2 O 0.9826(8) 0.2500 0.3506(5) 0.033(2) Uani 1 2 d S
O3 O 1.0300(6) -0.2500 0.3464(5) 0.0218(16) Uani 1 2 d S
O4 O 0.8167(7) -0.2500 0.1758(5) 0.033(2) Uani 1 2 d S
O5 O 0.9762(4) -0.0702(3) 0.2187(3) 0.0131(9) Uani 1 1 d .
O6 O 0.9688(4) 0.1303(3) 0.1799(3) 0.0120(9) Uani 1 1 d .
O7 O 1.0926(3) 0.0157(4) 0.0923(3) 0.0130(9) Uani 1 1 d .
O8 O 0.8866(3) -0.0170(3) 0.0733(3) 0.0106(9) Uani 1 1 d .
O9 O 0.8091(4) -0.5667(3) 0.3118(3) 0.0129(9) Uani 1 1 d .
O10 O 0.9593(4) -0.5044(5) 0.4205(3) 0.0239(12) Uani 1 1 d .
O11 O 0.8186(4) -0.3692(3) 0.3579(3) 0.0146(10) Uani 1 1 d .
O12 O 0.7675(3) -0.5116(3) 0.4775(3) 0.0093(9) Uani 1 1 d .
O13 O 0.5733(7) 0.2500 0.3448(4) 0.049(3) Uani 1 2 d SD
O14 O 0.6210(4) 0.1513(3) 0.4940(3) 0.0133(9) Uani 1 1 d .
O15 O 0.7696(7) 0.2500 0.4121(5) 0.0300(19) Uani 1 2 d S
Ag1 Ag 0.8943(3) 0.2856(2) 0.52250(16) 0.0886(10) Uani 0.37 1 d P
N1 N 1.1330(7) 0.2500 0.0509(6) 0.0216(19) Uani 1 2 d S
N2 N 0.6641(6) -0.4671(8) 0.1755(5) 0.042(2) Uani 1 1 d .

loop_
_atom_site_aniso_label
_atom_site_aniso_U_11
_atom_site_aniso_U_22
_atom_site_aniso_U_33
_atom_site_aniso_U_23
_atom_site_aniso_U_13
_atom_site_aniso_U_12
U1 0.02028(16) 0.00580(13) 0.01046(14) 0.000 0.00740(12) 0.000
U2 0.02023(16) 0.00802(13) 0.01025(14) 0.000 0.00227(12) 0.000
P1 0.0062(6) 0.0053(6) 0.0068(6) -0.0001(5) -0.0002(5) 0.0010(5)
P2 0.0085(7) 0.0092(7) 0.0104(7) -0.0010(5) 0.0052(5) -0.0004(6)
P3 0.0359(14) 0.0033(9) 0.0080(9) 0.000 0.0034(9) 0.000
B1 0.008(3) 0.005(3) 0.009(3) 0.000(2) -0.002(2) 0.002(2)
O1 0.012(3) 0.021(3) 0.040(4) 0.000 -0.019(3) 0.000
O2 0.054(5) 0.017(3) 0.028(4) 0.000 -0.017(4) 0.000
O3 0.017(3) 0.025(4) 0.023(3) 0.000 -0.005(3) 0.000
O4 0.051(5) 0.015(3) 0.032(4) 0.000 -0.025(4) 0.000
O5 0.022(2) 0.0088(18) 0.0084(18) 0.0024(15) -0.0024(17) -0.0007(17)
O6 0.018(2) 0.0044(18) 0.014(2) -0.0022(15) 0.0057(17) -0.0002(16)
O7 0.0075(19) 0.017(2) 0.015(2) -0.0074(16) 0.0050(16) -0.0025(17)
O8 0.0087(19) 0.011(2) 0.0119(18) 0.0067(15) -0.0067(15) -0.0035(17)
O9 0.019(2) 0.0067(18) 0.0130(19) -0.0014(16) 0.0068(17) -0.0033(17)
O10 0.009(2) 0.040(3) 0.022(2) 0.001(2) 0.0065(19) 0.005(2)
O11 0.015(2) 0.0051(19) 0.024(2) 0.0000(17) 0.0091(18) -0.0017(17)
O12 0.0035(18) 0.017(2) 0.0074(18) -0.0004(16) 0.0023(15) 0.0015(16)
O13 0.078(7) 0.020(4) 0.050(5) 0.000 -0.037(5) 0.000
O14 0.022(2) 0.0050(18) 0.0133(19) 0.0019(15) 0.0048(17) 0.0007(17)
O15 0.040(4) 0.015(3) 0.035(4) 0.000 0.016(4) 0.000
Ag1 0.1213(19) 0.089(3) 0.0553(11) -0.0084(11) -0.0630(12) 0.0193(16)
N1 0.017(4) 0.013(4) 0.035(5) 0.000 -0.007(4) 0.000
N2 0.026(3) 0.077(6) 0.021(3) 0.003(4) 0.000(3) -0.009(4)

loop_
_atom_type_symbol
_atom_type_description
_atom_type_scat_dispersion_real
_atom_type_scat_dispersion_imag
_atom_type_scat_source
O O 0.0106 0.0060 'International Tables Vol C Tables 4.2.6.8 and 6.1.1.4'
N N 0.0061 0.0033 'International Tables Vol C Tables 4.2.6.8 and 6.1.1.4'
B B 0.0013 0.0007 'International Tables Vol C Tables 4.2.6.8 and 6.1.1.4'
P P 0.1023 0.0942 'International Tables Vol C Tables 4.2.6.8 and 6.1.1.4'
U U -9.6767 9.6646 'International Tables Vol C Tables 4.2.6.8 and 6.1.1.4'
Ag Ag -0.8971 1.1015 'International Tables Vol C Tables 4.2.6.8 and 6.1.1.4'

loop_
_geom_angle_atom_site_label_1
_geom_angle_atom_site_label_2
_geom_angle_atom_site_label_3
_geom_angle
_geom_angle_site_symmetry_1
_geom_angle_site_symmetry_3
O1 U1 O2 177.5(4) . .
O1 U1 O6 90.5(2) . 8_565
O2 U1 O6 87.5(2) . 8_565
O1 U1 O6 90.5(2) . .
O2 U1 O6 87.5(2) . .
O6 U1 O6 78.0(2) 8_565 .
O1 U1 O15 102.3(3) . .
O2 U1 O15 80.2(3) . .
O6 U1 O15 139.22(12) 8_565 .
O6 U1 O15 139.22(12) . .
O1 U1 O9 87.12(14) . 8
O2 U1 O9 93.83(15) . 8
O6 U1 O9 150.98(14) 8_565 8
O6 U1 O9 73.09(14) . 8
O15 U1 O9 69.16(10) . 8
O1 U1 O9 87.12(14) . 1_565
O2 U1 O9 93.83(15) . 1_565
O6 U1 O9 73.09(14) 8_565 1_565
O6 U1 O9 150.98(14) . 1_565
O15 U1 O9 69.16(10) . 1_565
O9 U1 O9 135.5(2) 8 1_565
O1 U1 Ag1 136.9(3) . .
O2 U1 Ag1 45.6(3) . .
O6 U1 Ag1 116.24(12) 8_565 .
O6 U1 Ag1 126.20(11) . .
O15 U1 Ag1 35.6(2) . .
O9 U1 Ag1 83.88(11) 8 .
O9 U1 Ag1 71.03(11) 1_565 .
O1 U1 Ag1 136.9(3) . 8_565
O2 U1 Ag1 45.6(3) . 8_565
O6 U1 Ag1 126.20(11) 8_565 8_565
O6 U1 Ag1 116.24(12) . 8_565
O15 U1 Ag1 35.6(2) . 8_565
O9 U1 Ag1 71.03(11) 8 8_565
O9 U1 Ag1 83.88(11) 1_565 8_565
Ag1 U1 Ag1 13.56(9) . 8_565
O3 U2 O4 177.8(4) . .
O3 U2 O13 85.4(3) . 6_656
O4 U2 O13 96.8(4) . 6_656
O3 U2 O5 89.72(13) . .
O4 U2 O5 91.07(15) . .
O13 U2 O5 68.86(11) 6_656 .
O3 U2 O5 89.72(13) . 8
O4 U2 O5 91.07(15) . 8
O13 U2 O5 68.86(11) 6_656 8
O5 U2 O5 137.6(2) . 8
O3 U2 O11 87.7(2) . .
O4 U2 O11 90.5(3) . .
O13 U2 O11 142.23(11) 6_656 .
O5 U2 O11 148.25(14) . .
O5 U2 O11 74.02(15) 8 .
O3 U2 O11 87.7(2) . 8
O4 U2 O11 90.5(3) . 8
O13 U2 O11 142.23(11) 6_656 8
O5 U2 O11 74.02(14) . 8
O5 U2 O11 148.25(14) 8 8
O11 U2 O11 74.3(2) . 8
O5 P1 O6 112.5(2) . .
O5 P1 O8 106.7(2) . .
O6 P1 O8 113.8(2) . .
O5 P1 O7 111.7(3) . .
O6 P1 O7 103.2(2) . .
O8 P1 O7 108.9(2) . .
O9 P2 O11 110.3(3) . .
O9 P2 O10 111.1(3) . .
O11 P2 O10 111.6(3) . .
O9 P2 O12 110.5(2) . .
O11 P2 O12 109.0(2) . .
O10 P2 O12 104.2(3) . .
O13 P3 O14 114.4(3) . 8_565
O13 P3 O14 114.4(3) . .
O14 P3 O14 103.8(3) 8_565 .
O13 P3 O15 113.1(5) . .
O14 P3 O15 105.0(3) 8_565 .
O14 P3 O15 105.0(3) . .
O14 B1 O7 112.8(5) 3 .
O14 B1 O8 107.3(5) 3 5_755
O7 B1 O8 110.5(5) . 5_755
O14 B1 O12 114.7(5) 3 6_666
O7 B1 O12 106.8(5) . 6_666
O8 B1 O12 104.4(4) 5_755 6_666
U2 O3 Ag1 157.5(4) . 4_746
U2 O3 Ag1 157.5(4) . 5_756
Ag1 O3 Ag1 23.31(16) 4_746 5_756
P1 O5 U2 146.0(3) . .
P1 O6 U1 146.1(3) . .
B1 O7 P1 139.7(4) . .
B1 O8 P1 130.2(4) 5_755 .
P2 O9 U1 134.4(3) . 1_545
P2 O11 U2 131.0(2) . .
B1 O12 P2 129.7(4) 6_556 .
P3 O13 U2 163.5(6) . 6_566
B1 O14 P3 133.0(4) 3_455 .
P3 O15 Ag1 122.4(4) . .
P3 O15 Ag1 122.4(4) . 8_565
Ag1 O15 Ag1 22.41(16) . 8_565
P3 O15 U1 129.9(5) . .
Ag1 O15 U1 106.6(3) . .
Ag1 O15 U1 106.6(3) 8_565 .
Ag1 Ag1 O3 78.34(8) 8_565 5_756
Ag1 Ag1 O15 78.79(9) 8_565 .
O3 Ag1 O15 151.3(2) 5_756 .
Ag1 Ag1 U1 83.22(5) 8_565 .
O3 Ag1 U1 152.52(19) 5_756 .
O15 Ag1 U1 37.8(2) . .

loop_
_geom_bond_atom_site_label_1
_geom_bond_atom_site_label_2
_geom_bond_distance
_geom_bond_site_symmetry_2
U1 O1 1.755(7) .
U1 O2 1.802(8) .
U1 O6 2.314(4) 8_565
U1 O6 2.314(4) .
U1 O15 2.350(8) .
U1 O9 2.409(4) 8
U1 O9 2.409(4) 1_565
U1 Ag1 3.674(2) .
U1 Ag1 3.674(2) 8_565
U2 O3 1.774(7) .
U2 O4 1.782(8) .
U2 O13 2.329(5) 6_656
U2 O5 2.346(4) .
U2 O5 2.346(4) 8
U2 O11 2.402(4) .
U2 O11 2.402(4) 8
P1 O5 1.501(4) .
P1 O6 1.509(4) .
P1 O8 1.549(4) .
P1 O7 1.550(4) .
P2 O9 1.515(4) .
P2 O11 1.526(4) .
P2 O10 1.529(5) .
P2 O12 1.574(4) .
P3 O13 1.489(4) .
P3 O14 1.526(4) 8_565
P3 O14 1.526(4) .
P3 O15 1.568(9) .
B1 O14 1.439(7) 3
B1 O7 1.452(7) .
B1 O8 1.477(7) 5_755
B1 O12 1.480(7) 6_666
O3 Ag1 2.146(7) 4_746
O3 Ag1 2.146(7) 5_756
O8 B1 1.477(7) 5_755
O9 U1 2.409(4) 1_545
O12 B1 1.480(7) 6_556
O13 U2 2.329(5) 6_566
O14 B1 1.439(7) 3_455
O15 Ag1 2.231(9) .
O15 Ag1 2.231(9) 8_565
Ag1 Ag1 0.867(5) 8_565
Ag1 O3 2.146(7) 5_756
